data_4307477
loop_
_publ_author_name
'Abhudaya Mishra'
'Anastasios J. Tasiopoulos'
'Wolfgang Wernsdorfer'
'Khalil A. Abboud'
'George Christou'

_publ_section_title
;
High-Nuclearity Ce/Mn and Th/Mn Cluster Chemistry: Preparation of
Complexes with [Ce4Mn10O10(OMe)6]18+ and [Th6Mn10O22(OH)2]18+ Cores
;
_journal_name_full 'Inorganic Chemistry'
_journal_page_first 3105
_journal_page_last 3115
_journal_paper_doi 10.1021/ic061946y
_journal_volume 46
_journal_year 2007
_chemical_formula_moiety 'C112 H196 Mn10 N2 O70 Th6, 10(C2 H3 N)'
_chemical_formula_sum 'C132 H128 Mn10 N12 O70 Th6'
_chemical_formula_weight 4944.09
_chemical_name_systematic
; 
 ? 
;
_space_group_IT_number 2
_symmetry_cell_setting triclinic
_symmetry_space_group_name_Hall '-P 1'
_symmetry_space_group_name_H-M 'P -1'
_atom_sites_solution_hydrogens geom
_atom_sites_solution_primary direct
_atom_sites_solution_secondary difmap
_audit_creation_method SHELXL-97
_cell_angle_alpha 80.900(2)
_cell_angle_beta 72.585(2)
_cell_angle_gamma 66.351(2)
_cell_formula_units_Z 1
_cell_length_a 15.0752(13)
_cell_length_b 16.0141(14)
_cell_length_c 17.8295(15)
_cell_measurement_reflns_used 29
_cell_measurement_temperature 173(2)
_cell_measurement_theta_max 28.0
_cell_measurement_theta_min 2.0
_cell_volume 3758.5(6)
_computing_cell_refinement 'Bruker SMART v5.624 & SAINT 6.36a (Bruker 199'
_computing_data_collection 'Bruker SMART v5.624 (Bruker 1998)'
_computing_data_reduction 'Bruker SHELXTL v6.12 (Bruker 2000)'
_computing_molecular_graphics 'Bruker SHELXTL v6.12'
_computing_publication_material 'Bruker SHELXTL v6.12'
_computing_structure_refinement 'Bruker SHELXTL v6.12'
_computing_structure_solution 'Bruker SHELXTL v6.12'
_diffrn_ambient_temperature 173(2)
_diffrn_measured_fraction_theta_full 0.999
_diffrn_measured_fraction_theta_max 0.999
_diffrn_measurement_device_type 'SMART CCD area detector'
_diffrn_measurement_method '\w scans'
_diffrn_radiation_monochromator graphite
_diffrn_radiation_source 'fine-focus sealed tube'
_diffrn_radiation_type MoK\a
_diffrn_radiation_wavelength 0.71073
_diffrn_reflns_av_R_equivalents 0.0999
_diffrn_reflns_av_sigmaI/netI 0.1875
_diffrn_reflns_limit_h_max 16
_diffrn_reflns_limit_h_min -16
_diffrn_reflns_limit_k_max 11
_diffrn_reflns_limit_k_min -17
_diffrn_reflns_limit_l_max 16
_diffrn_reflns_limit_l_min -19
_diffrn_reflns_number 16874
_diffrn_reflns_theta_full 22.50
_diffrn_reflns_theta_max 22.50
_diffrn_reflns_theta_min 1.68
_diffrn_standards_decay_% '< 1'
_diffrn_standards_number 0
_exptl_absorpt_coefficient_mu 6.819
_exptl_absorpt_correction_T_max 0.8827
_exptl_absorpt_correction_T_min 0.5866
_exptl_absorpt_correction_type integration
_exptl_absorpt_process_details 'based on measured indexed crystal faces, Bruker SHELXTL  v6.12 (Bruker 1998)'
_exptl_crystal_colour brown
_exptl_crystal_density_diffrn 2.183
_exptl_crystal_density_meas 0
_exptl_crystal_density_method 'not measured'
_exptl_crystal_description plates
_exptl_crystal_F_000 2352
_exptl_crystal_size_max 0.13
_exptl_crystal_size_mid 0.02
_exptl_crystal_size_min 0.02
_refine_diff_density_max 2.602
_refine_diff_density_min -1.926
_refine_diff_density_rms 0.228
_refine_ls_extinction_method none
_refine_ls_goodness_of_fit_ref 0.860
_refine_ls_hydrogen_treatment mixed
_refine_ls_matrix_type full
_refine_ls_number_parameters 791
_refine_ls_number_reflns 9814
_refine_ls_number_restraints 416
_refine_ls_restrained_S_all 0.844
_refine_ls_R_factor_all 0.1373
_refine_ls_R_factor_gt 0.0707
_refine_ls_shift/su_max 0.065
_refine_ls_shift/su_mean 0.001
_refine_ls_structure_factor_coef Fsqd
_refine_ls_weighting_details 'calc w=1/[\s^2^(Fo^2^)+(0.0907P)^2^] where P=(Fo^2^+2Fc^2^)/3'
_refine_ls_weighting_scheme calc
_refine_ls_wR_factor_gt 0.1647
_refine_ls_wR_factor_ref 0.1848
_reflns_number_gt 4686
_reflns_number_total 9814
_reflns_threshold_expression I>2\s(I)
_cod_data_source_file ic061946ysi20061011_062428.cif
_cod_data_source_block am61
_cod_depositor_comments
;
The following automatic conversions were performed:
'_symmetry_cell_setting' value 'Triclinic' changed to 'triclinic'
according to '/home/saulius/struct/CIF-dictionaries/cif_core.dic'
dictionary named 'cif_core.dic' version 2.4.1 from 2010-06-29.

Automatic conversion script
Id: cif_fix_enum 1527 2010-12-29 10:47:43Z saulius 
;
_cod_database_code 4307477

loop_
_symmetry_equiv_pos_as_xyz
'x, y, z'
'-x, -y, -z'

loop_
_atom_site_label
_atom_site_type_symbol
_atom_site_fract_x
_atom_site_fract_y
_atom_site_fract_z
_atom_site_U_iso_or_equiv
_atom_site_adp_type
_atom_site_occupancy
_atom_site_symmetry_multiplicity
_atom_site_calc_flag
_atom_site_refinement_flags
_atom_site_disorder_assembly
_atom_site_disorder_group
Th1 Th 0.50951(7) 0.79920(7) -0.15218(5) 0.0604(3) Uani 1 1 d . . .
Th2 Th 0.46443(6) 0.59485(7) -0.19536(4) 0.0499(3) Uani 1 1 d . . .
Th3 Th 0.70824(6) 0.47933(7) -0.13076(4) 0.0447(3) Uani 1 1 d . . .
Mn1 Mn 0.2890(3) 0.8116(3) -0.16627(18) 0.0577(11) Uani 1 1 d . . .
Mn2 Mn 0.3155(2) 0.7391(3) -0.02376(17) 0.0481(10) Uani 1 1 d . . .
Mn3 Mn 0.4770(2) 0.5927(2) 0.00987(16) 0.0427(9) Uani 1 1 d . . .
Mn4 Mn 0.6825(2) 0.6392(3) -0.28126(17) 0.0540(11) Uani 1 1 d . . .
Mn5 Mn 0.6893(2) 0.4769(3) -0.31271(17) 0.0551(11) Uani 1 1 d . . .
O1 O 0.2983(11) 0.7046(11) -0.1100(7) 0.064(5) Uani 1 1 d . . .
O2 O 0.3253(10) 0.8395(11) -0.0885(8) 0.058(5) Uani 1 1 d . . .
O3 O 0.4189(9) 0.7562(10) -0.2174(7) 0.050(4) Uani 1 1 d . . .
O4 O 0.4519(15) 0.9188(15) -0.0516(13) 0.120(8) Uani 1 1 d . . .
O5 O 0.6249(17) 0.8873(17) -0.1887(12) 0.127(9) Uani 1 1 d . . .
O6 O 0.6152(14) 0.7508(13) -0.0566(10) 0.096(6) Uani 1 1 d . . .
O7 O 0.4575(10) 0.6919(10) -0.0590(6) 0.045(4) Uani 1 1 d . . .
O8 O 0.6068(11) 0.7683(11) -0.2909(8) 0.060(5) Uani 1 1 d . . .
O9 O 0.3399(12) 0.5180(12) -0.1281(7) 0.067(5) Uani 1 1 d . . .
O10 O 0.6039(10) 0.5991(10) -0.3123(7) 0.051(4) Uani 1 1 d . . .
O11 O 0.6038(9) 0.6367(10) -0.1783(7) 0.044(4) Uani 1 1 d . . .
O12 O 0.5131(9) 0.5171(9) -0.0719(7) 0.039(4) Uani 1 1 d . . .
O13 O 0.6167(10) 0.5747(10) -0.0135(7) 0.047(4) Uani 1 1 d . . .
O14 O 0.6174(9) 0.4651(9) -0.2115(6) 0.045(4) Uani 1 1 d . . .
O15 O 0.7597(10) 0.5164(10) -0.2701(7) 0.052(4) Uani 1 1 d . . .
O16 O 0.6591(9) 0.3740(11) -0.0326(7) 0.052(4) Uani 1 1 d . . .
O17 O 0.8094(13) 0.4419(15) -0.0274(9) 0.086(7) Uani 1 1 d . . .
O18 O 0.8985(14) 0.4006(14) -0.1420(12) 0.097(6) Uani 1 1 d . . .
O19 O 0.9756(18) 0.403(2) -0.0527(14) 0.164(12) Uani 1 1 d . . .
O20 O 0.3400(12) 0.6496(12) -0.2727(8) 0.067(5) Uani 1 1 d . . .
O21 O 0.2320(11) 0.7961(11) -0.2452(9) 0.063(5) Uani 1 1 d . . .
O22 O 0.1465(11) 0.8605(13) -0.1048(7) 0.074(6) Uani 1 1 d . . .
O23 O 0.1709(11) 0.7907(11) 0.0116(8) 0.057(4) Uani 1 1 d . . .
O24 O 0.2742(10) 0.9256(11) -0.2235(8) 0.049(4) Uani 1 1 d . . .
O25 O 0.4201(13) 0.9391(12) -0.2174(9) 0.069(5) Uani 1 1 d . . .
O26 O 0.3233(11) 0.7874(12) 0.0658(8) 0.060(5) Uani 1 1 d . . .
O27 O 0.4498(12) 0.6712(12) 0.0952(8) 0.056(4) Uani 1 1 d . . .
O28 O 0.7715(11) 0.6759(12) -0.2508(8) 0.069(5) Uani 1 1 d . . .
O29 O 0.7996(11) 0.5826(12) -0.1454(8) 0.060(5) Uani 1 1 d . . .
O30 O 0.7619(11) 0.6418(10) -0.3904(8) 0.048(4) Uani 1 1 d . . .
O31 O 0.7759(11) 0.5033(13) -0.4175(8) 0.060(5) Uani 1 1 d . . .
O32 O 0.7946(10) 0.3368(10) -0.1928(7) 0.052(4) Uani 1 1 d . . .
O33 O 0.7836(11) 0.3510(11) -0.3166(8) 0.061(5) Uani 1 1 d . . .
O34 O 0.6202(11) 0.4424(11) -0.3672(8) 0.060(5) Uani 1 1 d . . .
O35 O 0.4693(11) 0.4907(12) -0.2833(8) 0.068(5) Uani 1 1 d . . .
N1 N 0.8963(19) 0.4127(16) -0.0701(14) 0.077(7) Uani 1 1 d . . .
C1 C 0.267(2) 0.725(2) -0.2831(16) 0.068(8) Uiso 1 1 d U A .
C2 C 0.223(3) 0.737(2) -0.354(2) 0.117(12) Uiso 1 1 d DU . .
C3 C 0.241(3) 0.652(3) -0.386(2) 0.168(17) Uiso 1 1 d DU A .
H3A H 0.2792 0.5936 -0.3667 0.201 Uiso 1 1 d R . .
C4 C 0.191(3) 0.665(3) -0.448(2) 0.154(15) Uiso 1 1 d DU . .
H4A H 0.2099 0.6154 -0.4809 0.185 Uiso 1 1 d R A .
C5 C 0.122(4) 0.757(3) -0.461(3) 0.24(3) Uiso 1 1 d DU A .
H5A H 0.0875 0.7553 -0.4978 0.285 Uiso 1 1 d R . .
C6 C 0.153(6) 0.831(5) -0.458(4) 0.24(4) Uiso 0.68(4) 1 d PDU A 1
H6A H 0.1364 0.8820 -0.4952 0.293 Uiso 0.68(4) 1 d PR A 1
C7 C 0.186(4) 0.828(3) -0.389(3) 0.14(3) Uiso 0.68(4) 1 d PDU A 1
H7A H 0.1866 0.8817 -0.3712 0.173 Uiso 0.68(4) 1 d PR A 1
C6' C 0.076(8) 0.799(7) -0.397(6) 0.10(4) Uiso 0.32(4) 1 d PU A 2
H6'A H 0.0065 0.8178 -0.3933 0.123 Uiso 0.32(4) 1 d PR A 2
C7' C 0.097(7) 0.805(6) -0.330(3) 0.10(4) Uiso 0.32(4) 1 d PDU A 2
H7'A H 0.0607 0.8465 -0.2888 0.121 Uiso 0.32(4) 1 d PR A 2
C8 C 0.1168(15) 0.8365(17) -0.0379(15) 0.052(6) Uani 1 1 d U . .
C9 C 0.0032(7) 0.8707(10) 0.0001(8) 0.046(6) Uani 1 1 d GU . .
C10 C -0.0356(10) 0.8261(10) 0.0673(9) 0.087(9) Uani 1 1 d GU . .
H10A H 0.0083 0.7755 0.0910 0.104 Uiso 1 1 calc R . .
C11 C -0.1387(11) 0.8557(12) 0.0998(8) 0.090(9) Uani 1 1 d GU . .
H11A H -0.1652 0.8252 0.1457 0.108 Uiso 1 1 calc R . .
C12 C -0.2029(7) 0.9298(12) 0.0652(9) 0.084(9) Uani 1 1 d GU . .
H12A H -0.2733 0.9500 0.0874 0.101 Uiso 1 1 calc R . .
C13 C -0.1641(9) 0.9744(10) -0.0020(8) 0.062(7) Uani 1 1 d GU . .
H13A H -0.2079 1.0251 -0.0257 0.075 Uiso 1 1 calc R . .
C14 C -0.0610(10) 0.9448(10) -0.0345(7) 0.060(6) Uani 1 1 d GU . .
H14A H -0.0344 0.9753 -0.0804 0.072 Uiso 1 1 calc R . .
C15 C 0.339(3) 0.968(2) -0.2387(18) 0.100(11) Uani 1 1 d U . .
C16 C 0.3198(17) 1.0444(14) -0.2955(12) 0.113(12) Uani 1 1 d GU . .
C17 C 0.2418(16) 1.0719(16) -0.3314(14) 0.129(13) Uani 1 1 d GU . .
H17A H 0.1947 1.0430 -0.3164 0.155 Uiso 1 1 calc R . .
C18 C 0.2327(19) 1.1419(19) -0.3892(15) 0.18(2) Uani 1 1 d GU . .
H18A H 0.1794 1.1607 -0.4137 0.216 Uiso 1 1 calc R . .
C19 C 0.302(2) 1.1843(17) -0.4111(15) 0.21(2) Uani 1 1 d GU . .
H19A H 0.2954 1.2321 -0.4506 0.252 Uiso 1 1 calc R . .
C20 C 0.3796(19) 1.1567(18) -0.3752(17) 0.161(17) Uani 1 1 d GU . .
H20A H 0.4267 1.1857 -0.3901 0.194 Uiso 1 1 calc R . .
C21 C 0.3887(16) 1.0868(18) -0.3174(15) 0.145(14) Uani 1 1 d GU . .
H21A H 0.4420 1.0679 -0.2928 0.174 Uiso 1 1 calc R . .
C22 C 0.3824(19) 0.7469(18) 0.1091(12) 0.049(6) Uani 1 1 d U . .
C23 C 0.3763(11) 0.7944(10) 0.1774(7) 0.047(5) Uani 1 1 d GU . .
C24 C 0.3087(11) 0.8839(10) 0.1887(8) 0.061(6) Uani 1 1 d GU . .
H24A H 0.2712 0.9148 0.1514 0.074 Uiso 1 1 calc R . .
C25 C 0.2959(13) 0.9282(10) 0.2544(10) 0.089(9) Uani 1 1 d GU . .
H25A H 0.2496 0.9894 0.2621 0.107 Uiso 1 1 calc R . .
C26 C 0.3507(16) 0.8829(13) 0.3089(8) 0.133(15) Uani 1 1 d GU . .
H26A H 0.3420 0.9131 0.3539 0.159 Uiso 1 1 calc R . .
C27 C 0.4184(14) 0.7933(14) 0.2977(9) 0.104(10) Uani 1 1 d GU . .
H27A H 0.4559 0.7624 0.3350 0.125 Uiso 1 1 calc R . .
C28 C 0.4312(11) 0.7491(10) 0.2319(10) 0.075(7) Uani 1 1 d GU . .
H28A H 0.4775 0.6879 0.2243 0.090 Uiso 1 1 calc R . .
C29 C 0.8135(18) 0.647(2) -0.1919(17) 0.076(8) Uani 1 1 d U . .
C30 C 0.8829(14) 0.6879(15) -0.1853(11) 0.069(7) Uani 1 1 d GU . .
C31 C 0.8973(17) 0.7592(17) -0.2363(12) 0.165(18) Uani 1 1 d GU . .
H31A H 0.8654 0.7800 -0.2780 0.199 Uiso 1 1 calc R . .
C32 C 0.9585(19) 0.8001(15) -0.2262(14) 0.19(2) Uani 1 1 d GU . .
H32A H 0.9684 0.8489 -0.2611 0.223 Uiso 1 1 calc R . .
C33 C 1.0052(17) 0.7697(18) -0.1652(14) 0.124(12) Uani 1 1 d GU . .
H33A H 1.0471 0.7976 -0.1584 0.149 Uiso 1 1 calc R . .
C34 C 0.9908(19) 0.698(2) -0.1143(12) 0.19(2) Uani 1 1 d GU . .
H34A H 1.0227 0.6775 -0.0726 0.226 Uiso 1 1 calc R . .
C35 C 0.9296(19) 0.6574(15) -0.1243(12) 0.167(18) Uani 1 1 d GU . .
H35A H 0.9197 0.6087 -0.0894 0.201 Uiso 1 1 calc R . .
C36 C 0.7947(18) 0.578(2) -0.4295(14) 0.061(7) Uani 1 1 d U . .
C37 C 0.8684(12) 0.5759(13) -0.5107(7) 0.085(8) Uani 1 1 d GU . .
C38 C 0.8948(15) 0.6518(13) -0.5300(9) 0.145(15) Uani 1 1 d GU . .
H38A H 0.8661 0.7000 -0.4946 0.174 Uiso 1 1 calc R . .
C39 C 0.9632(16) 0.6573(13) -0.6010(11) 0.149(15) Uani 1 1 d GU . .
H39A H 0.9813 0.7093 -0.6142 0.178 Uiso 1 1 calc R . .
C40 C 1.0052(13) 0.5869(14) -0.6528(8) 0.111(11) Uani 1 1 d GU . .
H40A H 1.0520 0.5907 -0.7013 0.133 Uiso 1 1 calc R . .
C41 C 0.9788(13) 0.5109(12) -0.6335(9) 0.101(9) Uani 1 1 d GU . .
H41A H 1.0075 0.4628 -0.6689 0.122 Uiso 1 1 calc R . .
C42 C 0.9104(13) 0.5054(12) -0.5624(10) 0.095(9) Uani 1 1 d GU . .
H42A H 0.8923 0.4535 -0.5493 0.114 Uiso 1 1 calc R . .
C43 C 0.8168(18) 0.3045(18) -0.2600(14) 0.063(7) Uani 1 1 d U . .
C44 C 0.8783(14) 0.2064(10) -0.2768(11) 0.077(8) Uani 1 1 d GU . .
C45 C 0.9313(15) 0.1527(13) -0.2233(9) 0.095(10) Uani 1 1 d GU . .
H45A H 0.9245 0.1776 -0.1760 0.114 Uiso 1 1 calc R . .
C46 C 0.9941(15) 0.0625(12) -0.2390(12) 0.130(13) Uani 1 1 d GU . .
H46A H 1.0303 0.0258 -0.2024 0.156 Uiso 1 1 calc R . .
C47 C 1.0040(18) 0.0261(10) -0.3082(15) 0.149(15) Uani 1 1 d GU . .
H47A H 1.0469 -0.0355 -0.3189 0.179 Uiso 1 1 calc R . .
C48 C 0.951(2) 0.0798(17) -0.3617(12) 0.20(2) Uani 1 1 d GU . .
H48A H 0.9578 0.0550 -0.4090 0.244 Uiso 1 1 calc R . .
C49 C 0.8882(17) 0.1700(16) -0.3460(11) 0.139(14) Uani 1 1 d GU . .
H49A H 0.8520 0.2067 -0.3826 0.167 Uiso 1 1 calc R . .
C50 C 0.5307(19) 0.4502(17) -0.3468(11) 0.058(6) Uani 1 1 d U . .
C51 C 0.4887(13) 0.4193(12) -0.3950(8) 0.062(6) Uani 1 1 d GU . .
C52 C 0.5475(10) 0.3840(13) -0.4679(8) 0.081(8) Uani 1 1 d GU . .
H52A H 0.6149 0.3804 -0.4859 0.097 Uiso 1 1 calc R . .
C53 C 0.5077(14) 0.3541(13) -0.5144(7) 0.094(10) Uani 1 1 d GU . .
H53A H 0.5479 0.3301 -0.5642 0.113 Uiso 1 1 calc R . .
C54 C 0.4091(15) 0.3594(14) -0.4881(10) 0.101(10) Uani 1 1 d GU . .
H54A H 0.3819 0.3390 -0.5199 0.121 Uiso 1 1 calc R . .
C55 C 0.3502(11) 0.3946(16) -0.4153(11) 0.138(15) Uani 1 1 d GU . .
H55A H 0.2828 0.3982 -0.3973 0.166 Uiso 1 1 calc R . .
C56 C 0.3900(12) 0.4246(14) -0.3687(8) 0.102(11) Uani 1 1 d GU . .
H56A H 0.3498 0.4486 -0.3189 0.123 Uiso 1 1 calc R . .

loop_
_atom_site_aniso_label
_atom_site_aniso_U_11
_atom_site_aniso_U_22
_atom_site_aniso_U_33
_atom_site_aniso_U_23
_atom_site_aniso_U_13
_atom_site_aniso_U_12
Th1 0.0486(6) 0.0747(8) 0.0463(5) 0.0131(5) -0.0022(4) -0.0246(6)
Th2 0.0366(5) 0.0768(8) 0.0238(4) 0.0064(4) 0.0021(3) -0.0190(5)
Th3 0.0356(5) 0.0631(7) 0.0249(4) 0.0058(4) 0.0025(3) -0.0183(5)
Mn1 0.046(2) 0.078(3) 0.0344(19) 0.0072(19) -0.0011(16) -0.018(2)
Mn2 0.038(2) 0.064(3) 0.0321(18) 0.0029(18) 0.0029(15) -0.0196(19)
Mn3 0.0361(19) 0.060(3) 0.0225(16) 0.0000(16) 0.0031(14) -0.0164(18)
Mn4 0.038(2) 0.076(3) 0.0310(18) 0.0076(18) 0.0084(15) -0.021(2)
Mn5 0.041(2) 0.088(3) 0.0240(17) 0.0051(18) 0.0042(15) -0.024(2)
O1 0.056(10) 0.089(13) 0.023(7) 0.001(8) -0.004(7) -0.008(9)
O2 0.048(9) 0.080(13) 0.042(8) 0.008(9) -0.009(7) -0.028(9)
O3 0.030(8) 0.075(12) 0.041(8) 0.008(8) -0.007(6) -0.021(8)
O4 0.098(16) 0.125(19) 0.16(2) -0.072(16) -0.024(14) -0.048(14)
O5 0.16(2) 0.16(2) 0.132(18) 0.056(17) -0.056(16) -0.14(2)
O6 0.105(16) 0.086(15) 0.099(14) 0.038(12) -0.027(12) -0.054(13)
O7 0.061(10) 0.062(11) 0.016(7) -0.014(7) 0.014(6) -0.039(9)
O8 0.055(10) 0.084(13) 0.041(8) 0.004(9) -0.004(7) -0.032(10)
O9 0.077(12) 0.107(15) 0.032(8) 0.026(9) -0.021(8) -0.056(11)
O10 0.035(8) 0.074(12) 0.023(7) 0.014(7) -0.002(6) -0.012(8)
O11 0.031(8) 0.057(10) 0.027(7) 0.013(7) 0.010(6) -0.019(8)
O12 0.030(8) 0.045(10) 0.029(7) 0.003(7) -0.013(6) 0.002(7)
O13 0.042(9) 0.070(12) 0.031(7) -0.001(8) 0.001(6) -0.028(8)
O14 0.028(8) 0.045(10) 0.023(7) 0.004(7) 0.018(6) 0.007(7)
O15 0.048(9) 0.071(12) 0.022(7) 0.012(7) 0.005(6) -0.022(9)
O16 0.034(8) 0.074(12) 0.034(8) 0.008(8) 0.002(6) -0.019(8)
O17 0.040(11) 0.16(2) 0.064(11) 0.017(12) -0.019(9) -0.048(12)
O18 0.096(15) 0.112(18) 0.076(13) -0.014(13) -0.006(11) -0.040(13)
O19 0.104(19) 0.24(3) 0.15(2) 0.00(2) -0.108(18) -0.02(2)
O20 0.063(11) 0.084(14) 0.053(10) -0.016(10) -0.015(8) -0.023(11)
O21 0.056(10) 0.043(11) 0.072(11) 0.009(9) -0.021(8) -0.001(9)
O22 0.046(10) 0.140(17) 0.015(7) -0.006(9) 0.008(7) -0.026(11)
O23 0.049(10) 0.065(12) 0.040(8) -0.014(8) 0.010(7) -0.018(9)
O24 0.031(8) 0.060(11) 0.047(9) -0.013(8) -0.013(7) -0.001(8)
O25 0.076(13) 0.073(13) 0.056(10) 0.015(9) -0.008(9) -0.040(11)
O26 0.060(11) 0.093(14) 0.035(8) 0.017(9) -0.016(8) -0.041(10)
O27 0.072(12) 0.057(12) 0.040(9) 0.002(9) -0.005(8) -0.033(10)
O28 0.050(10) 0.096(15) 0.039(9) 0.005(9) 0.015(8) -0.029(10)
O29 0.055(10) 0.074(13) 0.055(10) 0.016(9) -0.019(8) -0.033(10)
O30 0.053(10) 0.043(11) 0.029(8) -0.015(8) 0.022(7) -0.016(9)
O31 0.054(10) 0.092(15) 0.031(8) -0.005(9) -0.007(7) -0.026(10)
O32 0.060(10) 0.068(12) 0.023(8) 0.017(8) 0.005(7) -0.037(9)
O33 0.058(10) 0.070(12) 0.033(8) -0.005(9) 0.018(8) -0.023(10)
O34 0.037(10) 0.087(14) 0.050(9) -0.004(9) 0.007(7) -0.028(9)
O35 0.061(11) 0.107(15) 0.042(9) -0.022(10) -0.004(8) -0.038(11)
N1 0.071(18) 0.076(18) 0.073(17) -0.002(14) -0.034(15) -0.006(14)
C8 0.023(8) 0.071(18) 0.068(16) -0.003(14) -0.021(10) -0.017(10)
C9 0.037(8) 0.045(15) 0.047(12) -0.011(9) -0.001(8) -0.010(9)
C10 0.044(10) 0.12(2) 0.063(16) 0.021(14) -0.004(11) -0.019(13)
C11 0.043(11) 0.09(2) 0.11(2) 0.007(14) 0.008(12) -0.023(14)
C12 0.056(13) 0.10(2) 0.075(17) -0.015(14) 0.000(11) -0.011(12)
C13 0.038(9) 0.074(17) 0.053(13) -0.036(10) 0.010(9) -0.003(11)
C14 0.034(8) 0.069(17) 0.058(14) -0.021(10) -0.014(9) 0.007(10)
C15 0.07(2) 0.11(3) 0.09(2) 0.035(17) -0.027(17) -0.03(2)
C16 0.07(2) 0.12(3) 0.11(2) 0.052(19) -0.011(15) -0.027(18)
C17 0.11(2) 0.13(3) 0.12(3) 0.05(2) -0.037(18) -0.03(2)
C18 0.22(4) 0.18(4) 0.21(4) 0.12(3) -0.15(3) -0.13(3)
C19 0.21(5) 0.27(5) 0.20(4) 0.12(4) -0.09(3) -0.16(4)
C20 0.20(4) 0.17(4) 0.18(4) 0.06(3) -0.07(3) -0.14(3)
C21 0.18(3) 0.11(3) 0.17(4) 0.03(2) -0.06(3) -0.08(3)
C22 0.063(16) 0.051(15) 0.032(11) 0.002(10) -0.002(11) -0.027(14)
C23 0.055(14) 0.051(12) 0.043(11) 0.004(9) -0.011(9) -0.033(10)
C24 0.11(2) 0.037(11) 0.060(13) 0.005(10) -0.030(13) -0.043(11)
C25 0.12(2) 0.082(18) 0.066(16) -0.028(13) -0.009(15) -0.041(15)
C26 0.27(5) 0.086(19) 0.051(17) 0.003(15) -0.06(2) -0.07(2)
C27 0.19(3) 0.094(19) 0.058(16) 0.014(15) -0.055(19) -0.068(18)
C28 0.061(17) 0.089(18) 0.090(17) -0.015(13) -0.044(13) -0.021(13)
C29 0.038(15) 0.11(2) 0.069(17) -0.010(17) 0.017(12) -0.034(15)
C30 0.047(14) 0.092(19) 0.058(13) -0.037(12) 0.023(10) -0.027(13)
C31 0.19(4) 0.25(5) 0.15(3) 0.09(3) -0.09(3) -0.18(4)
C32 0.20(4) 0.19(4) 0.27(5) 0.10(3) -0.15(4) -0.15(3)
C33 0.11(3) 0.20(4) 0.10(2) -0.02(2) -0.009(17) -0.10(3)
C34 0.23(4) 0.31(5) 0.14(3) 0.07(3) -0.10(3) -0.20(4)
C35 0.25(4) 0.29(5) 0.07(2) 0.06(2) -0.07(2) -0.21(4)
C36 0.046(16) 0.07(2) 0.052(13) 0.015(12) 0.000(10) -0.024(15)
C37 0.068(18) 0.10(2) 0.047(13) 0.019(11) 0.005(11) -0.017(16)
C38 0.16(3) 0.19(3) 0.070(19) -0.025(18) 0.072(18) -0.11(3)
C39 0.15(3) 0.15(3) 0.09(2) -0.019(18) 0.078(19) -0.07(3)
C40 0.08(2) 0.13(3) 0.050(15) 0.006(14) 0.040(14) -0.017(19)
C41 0.060(18) 0.12(2) 0.065(15) 0.001(14) 0.023(12) -0.007(17)
C42 0.074(19) 0.11(2) 0.050(14) 0.013(11) 0.013(11) -0.010(17)
C43 0.066(17) 0.060(13) 0.036(14) 0.015(11) -0.003(12) -0.010(12)
C44 0.10(2) 0.051(13) 0.066(14) 0.009(10) -0.001(13) -0.028(13)
C45 0.11(2) 0.048(14) 0.062(15) 0.008(11) 0.011(13) 0.007(14)
C46 0.18(3) 0.029(14) 0.094(19) 0.021(13) 0.023(19) -0.004(15)
C47 0.22(4) 0.040(19) 0.16(3) -0.013(16) 0.00(3) -0.05(2)
C48 0.32(6) 0.10(3) 0.12(3) -0.04(2) -0.02(3) -0.02(3)
C49 0.19(4) 0.10(2) 0.09(2) -0.030(17) -0.02(2) -0.02(2)
C50 0.068(16) 0.075(19) 0.009(10) 0.009(10) -0.007(10) -0.012(14)
C51 0.080(13) 0.069(19) 0.020(9) 0.004(10) -0.008(9) -0.018(14)
C52 0.101(17) 0.11(2) 0.036(12) -0.022(13) 0.009(10) -0.051(18)
C53 0.122(19) 0.13(3) 0.032(13) -0.016(14) -0.007(13) -0.06(2)
C54 0.099(18) 0.13(3) 0.075(16) -0.019(17) -0.043(13) -0.02(2)
C55 0.086(18) 0.27(5) 0.065(17) -0.03(2) -0.026(12) -0.06(2)
C56 0.098(17) 0.17(3) 0.043(14) -0.018(16) 0.004(12) -0.07(2)

loop_
_atom_type_symbol
_atom_type_description
_atom_type_scat_dispersion_real
_atom_type_scat_dispersion_imag
_atom_type_scat_source
C C 0.0033 0.0016 'International Tables Vol C Tables 4.2.6.8 and 6.1.1.4'
H H 0.0000 0.0000 'International Tables Vol C Tables 4.2.6.8 and 6.1.1.4'
N N 0.0061 0.0033 'International Tables Vol C Tables 4.2.6.8 and 6.1.1.4'
O O 0.0106 0.0060 'International Tables Vol C Tables 4.2.6.8 and 6.1.1.4'
Mn Mn 0.3368 0.7283 'International Tables Vol C Tables 4.2.6.8 and 6.1.1.4'
Th Th -7.2400 8.8979 'International Tables Vol C Tables 4.2.6.8 and 6.1.1.4'

loop_
_geom_angle_atom_site_label_1
_geom_angle_atom_site_label_2
_geom_angle_atom_site_label_3
_geom_angle
_geom_angle_site_symmetry_1
_geom_angle_site_symmetry_3
_geom_angle_publ_flag
O3 Th1 O7 77.7(4) . . ?
O3 Th1 O25 75.4(5) . . ?
O7 Th1 O25 133.5(5) . . ?
O3 Th1 O11 73.6(5) . . ?
O7 Th1 O11 62.8(4) . . ?
O25 Th1 O11 139.3(5) . . ?
O3 Th1 O8 70.8(4) . . ?
O7 Th1 O8 125.1(5) . . ?
O25 Th1 O8 79.7(5) . . ?
O11 Th1 O8 65.7(5) . . ?
O3 Th1 O6 146.0(5) . . ?
O7 Th1 O6 72.6(5) . . ?
O25 Th1 O6 138.1(6) . . ?
O11 Th1 O6 78.3(6) . . ?
O8 Th1 O6 114.0(6) . . ?
O3 Th1 O2 63.1(5) . . ?
O7 Th1 O2 61.4(5) . . ?
O25 Th1 O2 72.7(5) . . ?
O11 Th1 O2 114.2(5) . . ?
O8 Th1 O2 130.6(5) . . ?
O6 Th1 O2 114.0(5) . . ?
O3 Th1 O5 136.4(6) . . ?
O7 Th1 O5 144.6(6) . . ?
O25 Th1 O5 75.5(6) . . ?
O11 Th1 O5 111.3(7) . . ?
O8 Th1 O5 72.7(6) . . ?
O6 Th1 O5 72.0(6) . . ?
O2 Th1 O5 134.4(7) . . ?
O3 Th1 O4 131.5(6) . . ?
O7 Th1 O4 94.5(6) . . ?
O25 Th1 O4 76.7(7) . . ?
O11 Th1 O4 144.0(6) . . ?
O8 Th1 O4 139.8(6) . . ?
O6 Th1 O4 67.9(7) . . ?
O2 Th1 O4 71.2(6) . . ?
O5 Th1 O4 70.3(7) . . ?
O3 Th1 Mn1 31.5(3) . . ?
O7 Th1 Mn1 70.9(3) . . ?
O25 Th1 Mn1 66.2(4) . . ?
O11 Th1 Mn1 97.7(3) . . ?
O8 Th1 Mn1 98.9(3) . . ?
O6 Th1 Mn1 140.7(4) . . ?
O2 Th1 Mn1 32.3(3) . . ?
O5 Th1 Mn1 141.7(5) . . ?
O4 Th1 Mn1 100.5(5) . . ?
O3 Th1 Mn4 73.4(3) . . ?
O7 Th1 Mn4 94.7(3) . . ?
O25 Th1 Mn4 112.6(4) . . ?
O11 Th1 Mn4 32.4(2) . . ?
O8 Th1 Mn4 33.9(4) . . ?
O6 Th1 Mn4 92.7(5) . . ?
O2 Th1 Mn4 133.4(4) . . ?
O5 Th1 Mn4 89.0(6) . . ?
O4 Th1 Mn4 154.9(5) . . ?
Mn1 Th1 Mn4 104.58(10) . . ?
O3 Th1 Mn2 66.4(3) . . ?
O7 Th1 Mn2 30.8(3) . . ?
O25 Th1 Mn2 102.9(4) . . ?
O11 Th1 Mn2 88.0(3) . . ?
O8 Th1 Mn2 134.6(4) . . ?
O6 Th1 Mn2 94.3(4) . . ?
O2 Th1 Mn2 30.7(3) . . ?
O5 Th1 Mn2 152.6(6) . . ?
O4 Th1 Mn2 82.6(5) . . ?
Mn1 Th1 Mn2 46.35(8) . . ?
Mn4 Th1 Mn2 115.92(9) . . ?
O14 Th2 O3 135.7(4) . . ?
O14 Th2 O35 69.9(5) . . ?
O3 Th2 O35 126.2(5) . . ?
O14 Th2 O20 129.9(5) . . ?
O3 Th2 O20 72.2(5) . . ?
O35 Th2 O20 61.6(6) . . ?
O14 Th2 O10 63.2(4) . . ?
O3 Th2 O10 80.0(4) . . ?
O35 Th2 O10 76.6(5) . . ?
O20 Th2 O10 93.0(5) . . ?
O14 Th2 O12 63.4(4) . . ?
O3 Th2 O12 120.5(5) . . ?
O35 Th2 O12 113.3(5) . . ?
O20 Th2 O12 148.7(5) . . ?
O10 Th2 O12 116.6(4) . . ?
O14 Th2 O9 99.8(5) . . ?
O3 Th2 O9 124.2(5) . . ?
O35 Th2 O9 69.7(5) . . ?
O20 Th2 O9 75.3(5) . . ?
O10 Th2 O9 146.0(5) . . ?
O12 Th2 O9 74.3(4) . . ?
O14 Th2 O11 69.5(5) . . ?
O3 Th2 O11 71.5(4) . . ?
O35 Th2 O11 130.7(5) . . ?
O20 Th2 O11 138.2(5) . . ?
O10 Th2 O11 60.8(4) . . ?
O12 Th2 O11 70.4(4) . . ?
O9 Th2 O11 144.2(4) . . ?
O14 Th2 O1 152.4(4) . . ?
O3 Th2 O1 60.2(5) . . ?
O35 Th2 O1 122.7(5) . . ?
O20 Th2 O1 72.2(5) . . ?
O10 Th2 O1 140.0(5) . . ?
O12 Th2 O1 89.2(4) . . ?
O9 Th2 O1 67.2(5) . . ?
O11 Th2 O1 106.1(5) . . ?
O14 Th2 Mn5 31.7(3) . . ?
O3 Th2 Mn5 112.4(3) . . ?
O35 Th2 Mn5 62.8(4) . . ?
O20 Th2 Mn5 108.5(4) . . ?
O10 Th2 Mn5 33.0(3) . . ?
O12 Th2 Mn5 93.3(3) . . ?
O9 Th2 Mn5 120.5(4) . . ?
O11 Th2 Mn5 68.0(3) . . ?
O1 Th2 Mn5 172.3(4) . . ?
O14 Th2 Mn1 163.1(4) . . ?
O3 Th2 Mn1 30.0(3) . . ?
O35 Th2 Mn1 124.2(4) . . ?
O20 Th2 Mn1 62.6(4) . . ?
O10 Th2 Mn1 108.5(3) . . ?
O12 Th2 Mn1 112.6(3) . . ?
O9 Th2 Mn1 94.4(4) . . ?
O11 Th2 Mn1 93.6(3) . . ?
O1 Th2 Mn1 31.6(3) . . ?
Mn5 Th2 Mn1 141.56(9) . . ?
O14 Th2 Mn4 64.4(3) . . ?
O3 Th2 Mn4 71.5(3) . . ?
O35 Th2 Mn4 104.1(3) . . ?
O20 Th2 Mn4 115.4(4) . . ?
O10 Th2 Mn4 29.4(3) . . ?
O12 Th2 Mn4 95.9(3) . . ?
O9 Th2 Mn4 164.1(4) . . ?
O11 Th2 Mn4 31.5(3) . . ?
O1 Th2 Mn4 126.1(4) . . ?
Mn5 Th2 Mn4 46.40(10) . . ?
Mn1 Th2 Mn4 100.92(9) . . ?
O14 Th3 O32 70.0(5) . . ?
O14 Th3 O16 92.1(4) . . ?
O32 Th3 O16 76.5(4) . . ?
O14 Th3 O15 62.6(4) . . ?
O32 Th3 O15 74.2(5) . . ?
O16 Th3 O15 146.4(5) . . ?
O14 Th3 O29 130.2(4) . . ?
O32 Th3 O29 118.7(5) . . ?
O16 Th3 O29 137.4(5) . . ?
O15 Th3 O29 72.8(5) . . ?
O14 Th3 O13 119.3(4) . . ?
O32 Th3 O13 152.9(4) . . ?
O16 Th3 O13 77.8(5) . . ?
O15 Th3 O13 132.9(5) . . ?
O29 Th3 O13 76.3(5) . . ?
O14 Th3 O11 70.1(5) . . ?
O32 Th3 O11 131.9(4) . . ?
O16 Th3 O11 130.5(4) . . ?
O15 Th3 O11 64.2(4) . . ?
O29 Th3 O11 71.4(5) . . ?
O13 Th3 O11 72.7(4) . . ?
O14 Th3 O17 161.2(6) . . ?
O32 Th3 O17 96.9(6) . . ?
O16 Th3 O17 71.3(5) . . ?
O15 Th3 O17 128.2(5) . . ?
O29 Th3 O17 67.5(5) . . ?
O13 Th3 O17 66.8(6) . . ?
O11 Th3 O17 127.3(6) . . ?
O14 Th3 O18 128.4(5) . . ?
O32 Th3 O18 62.9(6) . . ?
O16 Th3 O18 96.1(5) . . ?
O15 Th3 O18 84.9(5) . . ?
O29 Th3 O18 64.0(6) . . ?
O13 Th3 O18 112.2(6) . . ?
O11 Th3 O18 131.6(5) . . ?
O17 Th3 O18 48.4(6) . . ?
O14 Th3 O12 61.5(4) . . ?
O32 Th3 O12 112.9(4) . . ?
O16 Th3 O12 62.7(4) . . ?
O15 Th3 O12 115.3(4) . . ?
O29 Th3 O12 127.7(5) . . ?
O13 Th3 O12 60.9(4) . . ?
O11 Th3 O12 68.3(4) . . ?
O17 Th3 O12 115.1(4) . . ?
O18 Th3 O12 158.3(5) . . ?
O14 Th3 Mn5 31.8(3) . . ?
O32 Th3 Mn5 63.5(3) . . ?
O16 Th3 Mn5 118.0(4) . . ?
O15 Th3 Mn5 31.7(4) . . ?
O29 Th3 Mn5 103.8(3) . . ?
O13 Th3 Mn5 138.4(3) . . ?
O11 Th3 Mn5 68.3(3) . . ?
O17 Th3 Mn5 152.7(4) . . ?
O18 Th3 Mn5 104.3(5) . . ?
O12 Th3 Mn5 91.0(3) . . ?
O14 Th3 Mn4 66.3(3) . . ?
O32 Th3 Mn4 104.9(3) . . ?
O16 Th3 Mn4 155.4(3) . . ?
O15 Th3 Mn4 31.9(4) . . ?
O29 Th3 Mn4 64.2(3) . . ?
O13 Th3 Mn4 102.0(3) . . ?
O11 Th3 Mn4 32.8(2) . . ?
O17 Th3 Mn4 131.7(4) . . ?
O18 Th3 Mn4 106.4(4) . . ?
O12 Th3 Mn4 95.3(3) . . ?
Mn5 Th3 Mn4 47.19(10) . . ?
O3 Mn1 O2 90.4(6) . . ?
O3 Mn1 O1 87.6(6) . . ?
O2 Mn1 O1 85.3(7) . . ?
O3 Mn1 O24 94.5(6) . . ?
O2 Mn1 O24 94.9(7) . . ?
O1 Mn1 O24 178.0(6) . . ?
O3 Mn1 O21 97.0(6) . . ?
O2 Mn1 O21 171.9(7) . . ?
O1 Mn1 O21 98.2(7) . . ?
O24 Mn1 O21 81.3(6) . . ?
O3 Mn1 O22 174.3(7) . . ?
O2 Mn1 O22 89.7(6) . . ?
O1 Mn1 O22 86.8(7) . . ?
O24 Mn1 O22 91.2(7) . . ?
O21 Mn1 O22 83.2(6) . . ?
O3 Mn1 Mn2 94.3(4) . . ?
O2 Mn1 Mn2 43.3(5) . . ?
O1 Mn1 Mn2 42.6(5) . . ?
O24 Mn1 Mn2 137.2(5) . . ?
O21 Mn1 Mn2 138.6(5) . . ?
O22 Mn1 Mn2 81.9(4) . . ?
O3 Mn1 Th1 43.5(5) . . ?
O2 Mn1 Th1 48.0(4) . . ?
O1 Mn1 Th1 93.1(5) . . ?
O24 Mn1 Th1 88.5(4) . . ?
O21 Mn1 Th1 138.4(5) . . ?
O22 Mn1 Th1 137.5(5) . . ?
Mn2 Mn1 Th1 70.16(11) . . ?
O3 Mn1 Th2 41.6(5) . . ?
O2 Mn1 Th2 98.3(5) . . ?
O1 Mn1 Th2 48.2(4) . . ?
O24 Mn1 Th2 133.7(4) . . ?
O21 Mn1 Th2 89.5(5) . . ?
O22 Mn1 Th2 132.8(6) . . ?
Mn2 Mn1 Th2 73.42(12) . . ?
Th1 Mn1 Th2 69.06(7) . . ?
O1 Mn2 O2 83.6(7) . . ?
O1 Mn2 O16 97.3(7) . 2_665 ?
O2 Mn2 O16 165.5(6) . 2_665 ?
O1 Mn2 O7 94.4(6) . . ?
O2 Mn2 O7 83.9(6) . . ?
O16 Mn2 O7 81.6(6) 2_665 . ?
O1 Mn2 O23 86.2(6) . . ?
O2 Mn2 O23 94.6(6) . . ?
O16 Mn2 O23 99.8(6) 2_665 . ?
O7 Mn2 O23 178.3(7) . . ?
O1 Mn2 O26 174.2(7) . . ?
O2 Mn2 O26 92.7(7) . . ?
O16 Mn2 O26 87.4(6) 2_665 . ?
O7 Mn2 O26 89.6(6) . . ?
O23 Mn2 O26 89.7(6) . . ?
O1 Mn2 Mn1 42.3(5) . . ?
O2 Mn2 Mn1 41.9(5) . . ?
O16 Mn2 Mn1 139.2(5) 2_665 . ?
O7 Mn2 Mn1 94.3(4) . . ?
O23 Mn2 Mn1 85.1(5) . . ?
O26 Mn2 Mn1 133.3(5) . . ?
O1 Mn2 Mn3 103.7(5) . . ?
O2 Mn2 Mn3 124.5(5) . . ?
O16 Mn2 Mn3 41.2(4) 2_665 . ?
O7 Mn2 Mn3 41.1(4) . . ?
O23 Mn2 Mn3 140.2(5) . . ?
O26 Mn2 Mn3 82.0(5) . . ?
Mn1 Mn2 Mn3 127.94(15) . . ?
O1 Mn2 Th1 87.5(5) . . ?
O2 Mn2 Th1 43.7(4) . . ?
O16 Mn2 Th1 121.8(4) 2_665 . ?
O7 Mn2 Th1 40.2(4) . . ?
O23 Mn2 Th1 138.3(5) . . ?
O26 Mn2 Th1 92.8(4) . . ?
Mn1 Mn2 Th1 63.49(10) . . ?
Mn3 Mn2 Th1 81.20(10) . . ?
O1 Mn2 Th2 40.3(5) . . ?
O2 Mn2 Th2 88.4(5) . . ?
O16 Mn2 Th2 83.2(4) 2_665 . ?
O7 Mn2 Th2 55.0(4) . . ?
O23 Mn2 Th2 125.8(5) . . ?
O26 Mn2 Th2 144.3(5) . . ?
Mn1 Mn2 Th2 62.32(10) . . ?
Mn3 Mn2 Th2 68.37(9) . . ?
Th1 Mn2 Th2 64.12(5) . . ?
O7 Mn3 O16 84.9(6) . 2_665 ?
O7 Mn3 O12 90.1(6) . . ?
O16 Mn3 O12 98.1(6) 2_665 . ?
O7 Mn3 O12 170.4(6) . 2_665 ?
O16 Mn3 O12 89.9(6) 2_665 2_665 ?
O12 Mn3 O12 82.7(5) . 2_665 ?
O7 Mn3 O13 89.6(6) . . ?
O16 Mn3 O13 172.4(7) 2_665 . ?
O12 Mn3 O13 87.2(6) . . ?
O12 Mn3 O13 96.2(6) 2_665 . ?
O7 Mn3 O27 90.1(6) . . ?
O16 Mn3 O27 86.3(7) 2_665 . ?
O12 Mn3 O27 175.6(6) . . ?
O12 Mn3 O27 97.6(6) 2_665 . ?
O13 Mn3 O27 88.4(6) . . ?
O7 Mn3 Mn2 43.1(4) . . ?
O16 Mn3 Mn2 42.6(4) 2_665 . ?
O12 Mn3 Mn2 101.9(4) . . ?
O12 Mn3 Mn2 132.5(4) 2_665 . ?
O13 Mn3 Mn2 131.0(5) . . ?
O27 Mn3 Mn2 81.2(5) . . ?
O7 Mn3 Mn3 131.7(4) . 2_665 ?
O16 Mn3 Mn3 95.2(5) 2_665 2_665 ?
O12 Mn3 Mn3 41.9(4) . 2_665 ?
O12 Mn3 Mn3 40.7(4) 2_665 2_665 ?
O13 Mn3 Mn3 92.4(5) . 2_665 ?
O27 Mn3 Mn3 138.1(5) . 2_665 ?
Mn2 Mn3 Mn3 126.2(2) . 2_665 ?
O7 Mn3 Th3 125.8(4) . 2_665 ?
O16 Mn3 Th3 40.9(4) 2_665 2_665 ?
O12 Mn3 Th3 96.6(4) . 2_665 ?
O12 Mn3 Th3 49.5(4) 2_665 2_665 ?
O13 Mn3 Th3 144.2(4) . 2_665 ?
O27 Mn3 Th3 86.9(4) . 2_665 ?
Mn2 Mn3 Th3 83.13(10) . 2_665 ?
Mn3 Mn3 Th3 68.78(11) 2_665 2_665 ?
O7 Mn3 Th3 87.7(4) . . ?
O16 Mn3 Th3 143.2(5) 2_665 . ?
O12 Mn3 Th3 45.9(4) . . ?
O12 Mn3 Th3 91.7(4) 2_665 . ?
O13 Mn3 Th3 41.4(4) . . ?
O27 Mn3 Th3 129.7(5) . . ?
Mn2 Mn3 Th3 125.43(11) . . ?
Mn3 Mn3 Th3 64.07(11) 2_665 . ?
Th3 Mn3 Th3 132.85(11) 2_665 . ?
O7 Mn3 Th2 54.5(4) . . ?
O16 Mn3 Th2 83.5(4) 2_665 . ?
O12 Mn3 Th2 37.5(4) . . ?
O12 Mn3 Th2 117.0(4) 2_665 . ?
O13 Mn3 Th2 97.7(4) . . ?
O27 Mn3 Th2 143.8(5) . . ?
Mn2 Mn3 Th2 67.87(9) . . ?
Mn3 Mn3 Th2 77.49(12) 2_665 . ?
Th3 Mn3 Th2 106.87(9) 2_665 . ?
Th3 Mn3 Th2 63.24(5) . . ?
O10 Mn4 O15 84.8(7) . . ?
O10 Mn4 O11 88.2(6) . . ?
O15 Mn4 O11 90.4(6) . . ?
O10 Mn4 O28 176.9(7) . . ?
O15 Mn4 O28 92.5(7) . . ?
O11 Mn4 O28 93.4(6) . . ?
O10 Mn4 O8 98.0(7) . . ?
O15 Mn4 O8 177.2(7) . . ?
O11 Mn4 O8 89.6(6) . . ?
O28 Mn4 O8 84.7(7) . . ?
O10 Mn4 O30 90.2(6) . . ?
O15 Mn4 O30 90.0(6) . . ?
O11 Mn4 O30 178.3(7) . . ?
O28 Mn4 O30 88.3(6) . . ?
O8 Mn4 O30 90.1(6) . . ?
O10 Mn4 Mn5 43.4(5) . . ?
O15 Mn4 Mn5 41.8(5) . . ?
O11 Mn4 Mn5 93.5(5) . . ?
O28 Mn4 Mn5 133.8(6) . . ?
O8 Mn4 Mn5 141.0(5) . . ?
O30 Mn4 Mn5 85.7(5) . . ?
O10 Mn4 Th3 92.3(4) . . ?
O15 Mn4 Th3 43.7(4) . . ?
O11 Mn4 Th3 47.6(4) . . ?
O28 Mn4 Th3 86.8(5) . . ?
O8 Mn4 Th3 135.7(4) . . ?
O30 Mn4 Th3 133.0(5) . . ?
Mn5 Mn4 Th3 65.40(10) . . ?
O10 Mn4 Th1 101.5(4) . . ?
O15 Mn4 Th1 133.6(4) . . ?
O11 Mn4 Th1 44.7(4) . . ?
O28 Mn4 Th1 81.5(5) . . ?
O8 Mn4 Th1 45.8(4) . . ?
O30 Mn4 Th1 135.3(5) . . ?
Mn5 Mn4 Th1 131.24(12) . . ?
Th3 Mn4 Th1 89.95(7) . . ?
O10 Mn4 Th2 42.9(4) . . ?
O15 Mn4 Th2 90.2(4) . . ?
O11 Mn4 Th2 45.5(4) . . ?
O28 Mn4 Th2 138.8(4) . . ?
O8 Mn4 Th2 91.8(4) . . ?
O30 Mn4 Th2 132.8(5) . . ?
Mn5 Mn4 Th2 64.33(10) . . ?
Th3 Mn4 Th2 67.52(6) . . ?
Th1 Mn4 Th2 67.48(6) . . ?
O15 Mn5 O14 86.1(6) . . ?
O15 Mn5 O10 84.4(7) . . ?
O14 Mn5 O10 87.5(5) . . ?
O15 Mn5 O34 173.9(6) . . ?
O14 Mn5 O34 99.6(6) . . ?
O10 Mn5 O34 93.4(7) . . ?
O15 Mn5 O33 94.3(7) . . ?
O14 Mn5 O33 94.9(6) . . ?
O10 Mn5 O33 177.2(6) . . ?
O34 Mn5 O33 87.7(7) . . ?
O15 Mn5 O31 85.1(6) . . ?
O14 Mn5 O31 170.7(7) . . ?
O10 Mn5 O31 88.7(6) . . ?
O34 Mn5 O31 89.1(6) . . ?
O33 Mn5 O31 88.8(6) . . ?
O15 Mn5 Mn4 43.2(5) . . ?
O14 Mn5 Mn4 90.0(5) . . ?
O10 Mn5 Mn4 41.6(5) . . ?
O34 Mn5 Mn4 133.7(5) . . ?
O33 Mn5 Mn4 136.8(5) . . ?
O31 Mn5 Mn4 81.5(5) . . ?
O15 Mn5 Th3 44.7(4) . . ?
O14 Mn5 Th3 42.6(5) . . ?
O10 Mn5 Th3 92.8(4) . . ?
O34 Mn5 Th3 141.3(4) . . ?
O33 Mn5 Th3 88.0(5) . . ?
O31 Mn5 Th3 129.2(5) . . ?
Mn4 Mn5 Th3 67.41(10) . . ?
O15 Mn5 Th2 95.1(4) . . ?
O14 Mn5 Th2 43.1(4) . . ?
O10 Mn5 Th2 46.9(4) . . ?
O34 Mn5 Th2 87.5(4) . . ?
O33 Mn5 Th2 135.8(4) . . ?
O31 Mn5 Th2 135.1(5) . . ?
Mn4 Mn5 Th2 69.28(10) . . ?
Th3 Mn5 Th2 69.59(6) . . ?
Mn1 O1 Mn2 95.1(8) . . ?
Mn1 O1 Th2 100.2(5) . . ?
Mn2 O1 Th2 112.5(7) . . ?
Mn1 O2 Mn2 94.8(7) . . ?
Mn1 O2 Th1 99.6(6) . . ?
Mn2 O2 Th1 105.6(7) . . ?
Mn1 O3 Th1 105.0(7) . . ?
Mn1 O3 Th2 108.4(6) . . ?
Th1 O3 Th2 106.8(5) . . ?
Mn3 O7 Mn2 95.8(5) . . ?
Mn3 O7 Th1 154.3(7) . . ?
Mn2 O7 Th1 109.0(7) . . ?
Mn4 O8 Th1 100.3(6) . . ?
Mn4 O10 Mn5 95.1(6) . . ?
Mn4 O10 Th2 107.6(6) . . ?
Mn5 O10 Th2 100.1(5) . . ?
Mn4 O11 Th1 102.9(5) . . ?
Mn4 O11 Th3 99.5(5) . . ?
Th1 O11 Th3 147.9(6) . . ?
Mn4 O11 Th2 103.0(6) . . ?
Th1 O11 Th2 99.6(4) . . ?
Th3 O11 Th2 97.2(5) . . ?
Mn3 O12 Mn3 97.3(5) . 2_665 ?
Mn3 O12 Th2 115.8(6) . . ?
Mn3 O12 Th2 140.0(7) 2_665 . ?
Mn3 O12 Th3 103.9(6) . . ?
Mn3 O12 Th3 97.5(5) 2_665 . ?
Th2 O12 Th3 95.7(4) . . ?
Mn3 O13 Th3 107.9(6) . . ?
Mn5 O14 Th3 105.6(6) . . ?
Mn5 O14 Th2 105.2(5) . . ?
Th3 O14 Th2 108.0(5) . . ?
Mn5 O15 Mn4 95.0(7) . . ?
Mn5 O15 Th3 103.6(6) . . ?
Mn4 O15 Th3 104.4(6) . . ?
Mn3 O16 Mn2 96.2(6) 2_665 2_665 ?
Mn3 O16 Th3 109.1(6) 2_665 . ?
Mn2 O16 Th3 153.0(7) 2_665 . ?
N1 O17 Th3 100.5(14) . . ?
N1 O18 Th3 98.2(15) . . ?
C1 O20 Th2 137.0(17) . . ?
C1 O21 Mn1 123.3(17) . . ?
C8 O22 Mn1 123.8(15) . . ?
C8 O23 Mn2 120.7(13) . . ?
C15 O24 Mn1 125.3(16) . . ?
C15 O25 Th1 133.8(19) . . ?
C22 O26 Mn2 126.9(17) . . ?
C22 O27 Mn3 126.7(17) . . ?
C29 O28 Mn4 130.8(17) . . ?
C29 O29 Th3 137.2(17) . . ?
C36 O30 Mn4 121.4(16) . . ?
C36 O31 Mn5 120.3(15) . . ?
C43 O32 Th3 139.4(14) . . ?
C43 O33 Mn5 125.4(16) . . ?
C50 O34 Mn5 128.3(15) . . ?
C50 O35 Th2 136.5(16) . . ?
O17 N1 O19 127(3) . . ?
O17 N1 O18 112(2) . . ?
O19 N1 O18 121(3) . . ?
O21 C1 O20 127(3) . . ?
O21 C1 C2 113(3) . . ?
O20 C1 C2 119(3) . . ?
C3 C2 C7 127(4) . . ?
C3 C2 C1 115(3) . . ?
C7 C2 C1 117(3) . . ?
C3 C2 C7' 112(4) . . ?
C7 C2 C7' 59(4) . . ?
C1 C2 C7' 110(3) . . ?
C2 C3 C4 114(4) . . ?
C5 C4 C3 116(4) . . ?
C6' C5 C4 112(6) . . ?
C6' C5 C6 68(5) . . ?
C4 C5 C6 117(5) . . ?
C7 C6 C5 115(2) . . ?
C2 C7 C6 113(3) . . ?
C5 C6' C7' 137(10) . . ?
C6' C7' C2 99(6) . . ?
O22 C8 O23 127.2(19) . . ?
O22 C8 C9 118.8(19) . . ?
O23 C8 C9 113.6(18) . . ?
C10 C9 C14 120.0 . . ?
C10 C9 C8 120.4(13) . . ?
C14 C9 C8 119.6(13) . . ?
C11 C10 C9 120.0 . . ?
C10 C11 C12 120.0 . . ?
C11 C12 C13 120.0 . . ?
C14 C13 C12 120.0 . . ?
C13 C14 C9 120.0 . . ?
O25 C15 O24 126(3) . . ?
O25 C15 C16 120(3) . . ?
O24 C15 C16 114(3) . . ?
C17 C16 C21 120.0 . . ?
C17 C16 C15 124(2) . . ?
C21 C16 C15 116(2) . . ?
C18 C17 C16 120.0 . . ?
C17 C18 C19 120.0 . . ?
C20 C19 C18 120.0 . . ?
C21 C20 C19 120.0 . . ?
C20 C21 C16 120.0 . . ?
O27 C22 O26 123(2) . . ?
O27 C22 C23 117(2) . . ?
O26 C22 C23 120(2) . . ?
C24 C23 C28 120.0 . . ?
C24 C23 C22 118.3(15) . . ?
C28 C23 C22 121.5(15) . . ?
C23 C24 C25 120.0 . . ?
C24 C25 C26 120.0 . . ?
C25 C26 C27 120.0 . . ?
C28 C27 C26 120.0 . . ?
C27 C28 C23 120.0 . . ?
O29 C29 O28 121(3) . . ?
O29 C29 C30 121(3) . . ?
O28 C29 C30 118(3) . . ?
C31 C30 C35 120.0 . . ?
C31 C30 C29 121(2) . . ?
C35 C30 C29 119(2) . . ?
C32 C31 C30 120.0 . . ?
C31 C32 C33 120.0 . . ?
C32 C33 C34 120.0 . . ?
C33 C34 C35 120.0 . . ?
C34 C35 C30 120.0 . . ?
O30 C36 O31 130(2) . . ?
O30 C36 C37 121(2) . . ?
O31 C36 C37 109(2) . . ?
C38 C37 C42 120.0 . . ?
C38 C37 C36 113.9(18) . . ?
C42 C37 C36 126.0(18) . . ?
C39 C38 C37 120.0 . . ?
C40 C39 C38 120.0 . . ?
C39 C40 C41 120.0 . . ?
C40 C41 C42 120.0 . . ?
C41 C42 C37 120.0 . . ?
O33 C43 O32 123(2) . . ?
O33 C43 C44 114(2) . . ?
O32 C43 C44 123(2) . . ?
C45 C44 C49 120.0 . . ?
C45 C44 C43 118.2(18) . . ?
C49 C44 C43 121.7(17) . . ?
C44 C45 C46 120.0 . . ?
C47 C46 C45 120.0 . . ?
C46 C47 C48 120.0 . . ?
C49 C48 C47 120.0 . . ?
C48 C49 C44 120.0 . . ?
O34 C50 O35 122(2) . . ?
O34 C50 C51 121.8(19) . . ?
O35 C50 C51 117(2) . . ?
C52 C51 C56 120.0 . . ?
C52 C51 C50 119.7(14) . . ?
C56 C51 C50 120.3(14) . . ?
C53 C52 C51 120.0 . . ?
C52 C53 C54 120.0 . . ?
C53 C54 C55 120.0 . . ?
C56 C55 C54 120.0 . . ?
C55 C56 C51 120.0 . . ?

loop_
_geom_bond_atom_site_label_1
_geom_bond_atom_site_label_2
_geom_bond_distance
_geom_bond_site_symmetry_2
_geom_bond_publ_flag
Th1 O3 2.376(14) . ?
Th1 O7 2.393(12) . ?
Th1 O25 2.425(17) . ?
Th1 O11 2.455(14) . ?
Th1 O8 2.479(13) . ?
Th1 O6 2.501(19) . ?
Th1 O2 2.514(14) . ?
Th1 O5 2.538(17) . ?
Th1 O4 2.54(2) . ?
Th1 Mn1 3.333(4) . ?
Th1 Mn4 3.402(4) . ?
Th1 Mn2 3.504(3) . ?
Th2 O14 2.380(12) . ?
Th2 O3 2.392(15) . ?
Th2 O35 2.430(16) . ?
Th2 O20 2.457(16) . ?
Th2 O10 2.493(11) . ?
Th2 O12 2.510(11) . ?
Th2 O9 2.552(14) . ?
Th2 O11 2.556(13) . ?
Th2 O1 2.591(14) . ?
Th2 Mn5 3.362(3) . ?
Th2 Mn1 3.420(4) . ?
Th2 Mn4 3.489(3) . ?
Th3 O14 2.354(14) . ?
Th3 O32 2.384(16) . ?
Th3 O16 2.397(13) . ?
Th3 O15 2.424(11) . ?
Th3 O29 2.484(16) . ?
Th3 O13 2.491(13) . ?
Th3 O11 2.547(13) . ?
Th3 O17 2.584(15) . ?
Th3 O18 2.59(2) . ?
Th3 O12 2.655(12) . ?
Th3 Mn5 3.348(3) . ?
Th3 Mn4 3.400(3) . ?
Mn1 O3 1.802(13) . ?
Mn1 O2 1.807(15) . ?
Mn1 O1 1.820(16) . ?
Mn1 O24 1.909(16) . ?
Mn1 O21 1.945(17) . ?
Mn1 O22 1.984(14) . ?
Mn1 Mn2 2.695(4) . ?
Mn2 O1 1.832(15) . ?
Mn2 O2 1.855(15) . ?
Mn2 O16 1.881(14) 2_665 ?
Mn2 O7 1.896(14) . ?
Mn2 O23 1.930(15) . ?
Mn2 O26 1.933(16) . ?
Mn2 Mn3 2.763(5) . ?
Mn3 O7 1.828(14) . ?
Mn3 O16 1.831(13) 2_665 ?
Mn3 O12 1.856(14) . ?
Mn3 O12 1.900(13) 2_665 ?
Mn3 O13 1.928(13) . ?
Mn3 O27 1.970(16) . ?
Mn3 Mn3 2.821(7) 2_665 ?
Mn3 Th3 3.460(3) 2_665 ?
Mn4 O10 1.800(15) . ?
Mn4 O15 1.855(15) . ?
Mn4 O11 1.869(11) . ?
Mn4 O28 1.899(18) . ?
Mn4 O8 1.929(17) . ?
Mn4 O30 1.960(12) . ?
Mn4 Mn5 2.702(6) . ?
Mn5 O15 1.809(15) . ?
Mn5 O14 1.831(11) . ?
Mn5 O10 1.862(15) . ?
Mn5 O34 1.889(16) . ?
Mn5 O33 1.943(16) . ?
Mn5 O31 2.027(14) . ?
O12 Mn3 1.900(13) 2_665 ?
O16 Mn3 1.831(13) 2_665 ?
O16 Mn2 1.881(14) 2_665 ?
O17 N1 1.24(2) . ?
O18 N1 1.32(3) . ?
O19 N1 1.27(3) . ?
O20 C1 1.30(3) . ?
O21 C1 1.25(3) . ?
O22 C8 1.20(2) . ?
O23 C8 1.31(2) . ?
O24 C15 1.34(3) . ?
O25 C15 1.27(3) . ?
O26 C22 1.27(3) . ?
O27 C22 1.23(3) . ?
O28 C29 1.31(3) . ?
O29 C29 1.26(3) . ?
O30 C36 1.17(3) . ?
O31 C36 1.31(3) . ?
O32 C43 1.28(3) . ?
O33 C43 1.26(2) . ?
O34 C50 1.25(3) . ?
O35 C50 1.30(2) . ?
C1 C2 1.56(4) . ?
C2 C3 1.453(19) . ?
C2 C7 1.453(19) . ?
C2 C7' 1.72(10) . ?
C3 C4 1.453(19) . ?
C4 C5 1.452(19) . ?
C5 C6' 1.28(10) . ?
C5 C6 1.453(19) . ?
C6 C7 1.454(19) . ?
C6' C7' 1.35(10) . ?
C8 C9 1.54(2) . ?
C9 C10 1.3900 . ?
C9 C14 1.3900 . ?
C10 C11 1.3900 . ?
C11 C12 1.3900 . ?
C12 C13 1.3900 . ?
C13 C14 1.3900 . ?
C15 C16 1.45(3) . ?
C16 C17 1.3900 . ?
C16 C21 1.3900 . ?
C17 C18 1.3900 . ?
C18 C19 1.3900 . ?
C19 C20 1.3900 . ?
C20 C21 1.3900 . ?
C22 C23 1.50(3) . ?
C23 C24 1.3900 . ?
C23 C28 1.3900 . ?
C24 C25 1.3900 . ?
C25 C26 1.3900 . ?
C26 C27 1.3900 . ?
C27 C28 1.3900 . ?
C29 C30 1.48(3) . ?
C30 C31 1.3900 . ?
C30 C35 1.3900 . ?
C31 C32 1.3900 . ?
C32 C33 1.3900 . ?
C33 C34 1.3900 . ?
C34 C35 1.3900 . ?
C36 C37 1.53(2) . ?
C37 C38 1.3900 . ?
C37 C42 1.3900 . ?
C38 C39 1.3900 . ?
C39 C40 1.3900 . ?
C40 C41 1.3900 . ?
C41 C42 1.3900 . ?
C43 C44 1.49(3) . ?
C44 C45 1.3900 . ?
C44 C49 1.3900 . ?
C45 C46 1.3900 . ?
C46 C47 1.3900 . ?
C47 C48 1.3900 . ?
C48 C49 1.3900 . ?
C50 C51 1.45(3) . ?
C51 C52 1.3900 . ?
C51 C56 1.3900 . ?
C52 C53 1.3900 . ?
C53 C54 1.3900 . ?
C54 C55 1.3900 . ?
C55 C56 1.3900 . ?
